data_1560289
loop_
_publ_author_name
'Gao, Ying'
'Duan, Fang-Fang'
'Liu, Lin'
'Peng, Xiao-Gang'
'Meng, Xiang-Gao'
'Ruan, Han-Li'

_publ_section_title
;
 Hypothemycin-Type Resorcylic Acid Lactones with Immunosuppressive
 Activities from a <i>Podospora</i> sp.
;
_journal_issue 2
_journal_name_full 'Journal of natural products'
_journal_page_first 483
_journal_page_last 494
_journal_paper_doi 10.1021/acs.jnatprod.0c01344
_journal_volume 84
_journal_year 2021
_chemical_absolute_configuration ad
_chemical_formula_moiety 'C18 H22 O6'
_chemical_formula_sum 'C18 H22 O6'
_chemical_formula_weight 334.35
_space_group_crystal_system orthorhombic
_space_group_IT_number 19
_space_group_name_Hall 'P 2ac 2ab'
_space_group_name_H-M_alt 'P 21 21 21'
_atom_sites_solution_hydrogens geom
_atom_sites_solution_primary direct
_audit_creation_date 2020-11-12
_audit_creation_method
;
Olex2 1.2
(compiled 2018.05.29 svn.r3508 for OlexSys, GUI svn.r5506)
;
_cell_angle_alpha 90
_cell_angle_beta 90
_cell_angle_gamma 90
_cell_formula_units_Z 4
_cell_length_a 5.41732(3)
_cell_length_b 15.13174(9)
_cell_length_c 20.13674(12)
_cell_measurement_reflns_used 13284
_cell_measurement_temperature 99.98(10)
_cell_measurement_theta_max 73.4490
_cell_measurement_theta_min 3.6330
_cell_volume 1650.679(17)
_computing_cell_refinement 'CrysAlisPro 1.171.39.28b (Rigaku OD, 2015)'
_computing_data_collection 'CrysAlisPro 1.171.39.28b (Rigaku OD, 2015)'
_computing_data_reduction 'CrysAlisPro 1.171.39.28b (Rigaku OD, 2015)'
_computing_molecular_graphics 'Olex2 (Dolomanov et al., 2009)'
_computing_publication_material 'Olex2 (Dolomanov et al., 2009)'
_computing_structure_refinement 'XL (Sheldrick, 2008)'
_computing_structure_solution 'ShelXS (Sheldrick, 2008)'
_diffrn_ambient_temperature 99.98(10)
_diffrn_measured_fraction_theta_full 1.000
_diffrn_measured_fraction_theta_max 0.993
_diffrn_measurement_details
;
List of Runs (angles in degrees, time in seconds):

  # Type    Start    End  Width  t~exp~   \w     \q     \k     \f   Frames
--------------------------------------------------------------------------
  1  \w    -16.00  28.00   0.50    0.50    --    0.00 -82.00   0.00   88
  2  \w    -33.00  31.00   0.50    0.50    --    0.00 -82.00-180.00  128
  3  \w    -10.00  26.00   0.50    0.50    --    0.00 -82.00 -60.00   72
  4  \w    -23.00   5.00   0.50    0.50    --    0.00 -82.00 120.00   56
  5  \w    -20.00  55.00   0.50    0.50    --    0.00  54.00 158.55  150
  6  \w      6.00  37.00   0.50    0.50    --   94.60 -61.00 150.00   62
  7  \w      5.00 101.00   0.50    0.50    --   94.60 -15.00  30.00  192
  8  \w     23.00 126.00   0.50    0.50    --   94.60 -82.00 -90.00  206
  9  \w     18.00 107.00   0.50    0.50    --   94.60 -61.00 -90.00  178
 10  \w     72.00 100.00   0.50    0.50    --   94.60 -82.00  60.00   56
 11  \w      7.00 101.00   0.50    0.50    --   94.60 -45.00 150.00  188
 12  \w     12.00 100.00   0.50    0.50    --   94.60 -30.00 -30.00  176
 13  \w     14.00  40.00   0.50    0.50    --   94.60 -82.00  30.00   52
 14  \w     52.00 125.00   0.50    0.50    --   94.60 -82.00  30.00  146
 15  \w     75.00 115.00   0.50    0.50    --   94.60 -82.00 150.00   80
 16  \w     49.00  99.00   0.50    0.50    --   94.60 -61.00 150.00  100
 17  \w     19.00  44.00   0.50    0.50    --   94.60 -82.00 -30.00   50
 18  \w     84.00 117.00   0.50    0.50    --   94.60 -82.00 -30.00   66
 19  \w      8.00  34.00   0.50    0.50    --   94.60 -77.00  60.00   52
 20  \w     46.00 104.00   0.50    0.50    --   94.60 -82.00  90.00  116
 21  \w     16.00 175.00   0.50    0.50    --   94.60   0.00-150.00  318
;
_diffrn_measurement_device 'four-circle diffractometer'
_diffrn_measurement_device_type 'XtaLAB AFC12 (RINC): Kappa single'
_diffrn_measurement_method '\w scans'
_diffrn_radiation_type CuK\a
_diffrn_radiation_wavelength 1.54184
_diffrn_reflns_av_R_equivalents 0.0323
_diffrn_reflns_av_unetI/netI 0.0204
_diffrn_reflns_Laue_measured_fraction_full 1.000
_diffrn_reflns_Laue_measured_fraction_max 0.993
_diffrn_reflns_limit_h_max 3
_diffrn_reflns_limit_h_min -6
_diffrn_reflns_limit_k_max 18
_diffrn_reflns_limit_k_min -18
_diffrn_reflns_limit_l_max 25
_diffrn_reflns_limit_l_min -24
_diffrn_reflns_number 16345
_diffrn_reflns_point_group_measured_fraction_full 1.000
_diffrn_reflns_point_group_measured_fraction_max 0.986
_diffrn_reflns_theta_full 67.684
_diffrn_reflns_theta_max 73.904
_diffrn_reflns_theta_min 3.654
_exptl_absorpt_coefficient_mu 0.838
_exptl_absorpt_correction_T_max 1.00000
_exptl_absorpt_correction_T_min 0.74984
_exptl_absorpt_correction_type multi-scan
_exptl_absorpt_process_details
;
CrysAlisPro 1.171.39.28b (Rigaku Oxford Diffraction, 2015)
Empirical absorption correction using spherical harmonics,
 implemented in SCALE3 ABSPACK scaling algorithm.
;
_exptl_crystal_colour colourless
_exptl_crystal_colour_primary colourless
_exptl_crystal_density_diffrn 1.345
_exptl_crystal_description needle
_exptl_crystal_F_000 712
_exptl_crystal_size_max 0.3
_exptl_crystal_size_mid 0.1
_exptl_crystal_size_min 0.07
_refine_diff_density_max 0.485
_refine_diff_density_min -0.198
_refine_diff_density_rms 0.036
_refine_ls_abs_structure_details
;
 Flack x determined using 1322 quotients [(I+)-(I-)]/[(I+)+(I-)]
 (Parsons, Flack and Wagner, Acta Cryst. B69 (2013) 249-259).
;
_refine_ls_abs_structure_Flack 0.05(6)
_refine_ls_extinction_coef 0.0016(4)
_refine_ls_extinction_expression Fc^*^=kFc[1+0.001xFc^2^\l^3^/sin(2\q)]^-1/4^
_refine_ls_extinction_method 'SHELXL-2014/7 (Sheldrick 2014'
_refine_ls_goodness_of_fit_ref 1.053
_refine_ls_hydrogen_treatment constr
_refine_ls_matrix_type full
_refine_ls_number_parameters 222
_refine_ls_number_reflns 3303
_refine_ls_number_restraints 0
_refine_ls_restrained_S_all 1.053
_refine_ls_R_factor_all 0.0294
_refine_ls_R_factor_gt 0.0289
_refine_ls_shift/su_max 0.001
_refine_ls_shift/su_mean 0.000
_refine_ls_structure_factor_coef Fsqd
_refine_ls_weighting_details 'w=1/[\s^2^(Fo^2^)+(0.0373P)^2^+0.5135P] where P=(Fo^2^+2Fc^2^)/3'
_refine_ls_weighting_scheme calc
_refine_ls_wR_factor_gt 0.0760
_refine_ls_wR_factor_ref 0.0763
_reflns_Friedel_coverage 0.694
_reflns_Friedel_fraction_full 1.000
_reflns_Friedel_fraction_max 0.976
_reflns_number_gt 3251
_reflns_number_total 3303
_reflns_threshold_expression 'I > 2\s(I)'
_cod_data_source_file np0c01344_si_002.cif
_cod_data_source_block 20190702_tof-58
_cod_depositor_comments 'Adding full bibliography for 1560283--1560291.cif.'
_cod_database_code 1560289
_shelx_shelxl_version_number 2014/7
_shelx_space_group_comment
;
The symmetry employed for this shelxl refinement is uniquely defined
by the following loop, which should always be used as a source of
symmetry information in preference to the above space-group names.
They are only intended as comments.
;
_shelx_estimated_absorpt_t_max 0.944
_shelx_estimated_absorpt_t_min 0.787
_olex2_refinement_description
;
1. Fixed Uiso
 At 1.2 times of:
  All C(H) groups, All C(H,H) groups
 At 1.5 times of:
  All C(H,H,H) groups, All O(H) groups
2.a Ternary CH refined with riding coordinates:
 C3(H3), C4'(H4')
2.b Secondary CH2 refined with riding coordinates:
 C3'(H3'A,H3'B), C4(H4A,H4B), C5(H5A,H5B), C6(H6A,H6B), C8(H8A,H8B)
2.c Aromatic/amide H refined with riding coordinates:
 C1'(H1'), C2'(H2'), C10(H10), C12(H12)
2.d Idealised Me refined as rotating group:
 C5'(H5'A,H5'B,H5'C)
2.e Idealised tetrahedral OH refined as rotating group:
 O3(H3A), O5(H5), O6(H6)
;
_olex2_submission_special_instructions 'No special instructions were received'
_oxdiff_exptl_absorpt_empirical_details
;
Empirical correction (ABSPACK) includes:
- Absorption correction using spherical harmonics
- Frame scaling
;

loop_
_space_group_symop_operation_xyz
'x, y, z'
'-x+1/2, -y, z+1/2'
'x+1/2, -y+1/2, -z'
'-x, y+1/2, -z+1/2'

loop_
_atom_site_label
_atom_site_type_symbol
_atom_site_fract_x
_atom_site_fract_y
_atom_site_fract_z
_atom_site_U_iso_or_equiv
_atom_site_adp_type
_atom_site_occupancy
_atom_site_site_symmetry_order
_atom_site_calc_flag
_atom_site_refinement_flags_posn
_atom_site_refinement_flags_adp
_atom_site_refinement_flags_occupancy
_atom_site_disorder_assembly
_atom_site_disorder_group
C1 C 0.8074(3) 0.28087(12) 0.73145(9) 0.0184(4) Uani 1 1 d . . . . .
C1' C 0.5114(3) 0.37073(12) 0.84671(9) 0.0194(4) Uani 1 1 d . . . . .
H1' H 0.3433 0.3535 0.8501 0.023 Uiso 1 1 calc R . . . .
C2' C 0.6509(4) 0.36291(12) 0.90038(9) 0.0192(4) Uani 1 1 d . . . . .
H2' H 0.8207 0.3779 0.8968 0.023 Uiso 1 1 calc R . . . .
C3 C 0.5994(4) 0.40468(12) 0.78106(8) 0.0197(4) Uani 1 1 d . . . . .
H3 H 0.7676 0.4311 0.7859 0.024 Uiso 1 1 calc R . . . .
C3' C 0.5572(4) 0.33176(12) 0.96637(9) 0.0201(4) Uani 1 1 d . . . . .
H3'A H 0.6063 0.2693 0.9725 0.024 Uiso 1 1 calc R . . . .
H3'B H 0.3746 0.3340 0.9659 0.024 Uiso 1 1 calc R . . . .
C4 C 0.4207(4) 0.47325(13) 0.75346(9) 0.0258(4) Uani 1 1 d . . . . .
H4A H 0.2529 0.4474 0.7536 0.031 Uiso 1 1 calc R . . . .
H4B H 0.4188 0.5245 0.7840 0.031 Uiso 1 1 calc R . . . .
C4' C 0.6500(4) 0.38491(12) 1.02536(9) 0.0200(4) Uani 1 1 d . . . . .
H4' H 0.8346 0.3838 1.0259 0.024 Uiso 1 1 calc R . . . .
C5 C 0.4747(4) 0.50697(13) 0.68389(10) 0.0267(4) Uani 1 1 d . . . . .
H5A H 0.6558 0.5127 0.6788 0.032 Uiso 1 1 calc R . . . .
H5B H 0.4028 0.5668 0.6794 0.032 Uiso 1 1 calc R . . . .
C5' C 0.5530(4) 0.34790(13) 1.09059(9) 0.0284(4) Uani 1 1 d . . . . .
H5'A H 0.3723 0.3455 1.0892 0.043 Uiso 1 1 calc GR . . . .
H5'B H 0.6054 0.3861 1.1273 0.043 Uiso 1 1 calc GR . . . .
H5'C H 0.6188 0.2882 1.0973 0.043 Uiso 1 1 calc GR . . . .
C6 C 0.3755(4) 0.44862(13) 0.62643(9) 0.0232(4) Uani 1 1 d . . . . .
H6A H 0.2122 0.4246 0.6392 0.028 Uiso 1 1 calc R . . . .
H6B H 0.3519 0.4860 0.5866 0.028 Uiso 1 1 calc R . . . .
C7 C 0.5453(3) 0.37270(12) 0.60908(8) 0.0189(4) Uani 1 1 d . . . . .
C8 C 0.4452(3) 0.27959(12) 0.61454(9) 0.0193(4) Uani 1 1 d . . . . .
H8A H 0.3268 0.2772 0.6520 0.023 Uiso 1 1 calc R . . . .
H8B H 0.3533 0.2654 0.5734 0.023 Uiso 1 1 calc R . . . .
C9 C 0.6411(3) 0.20983(12) 0.62523(9) 0.0174(3) Uani 1 1 d . . . . .
C10 C 0.6568(3) 0.14168(12) 0.57968(9) 0.0187(4) Uani 1 1 d . . . . .
H10 H 0.5411 0.1386 0.5443 0.022 Uiso 1 1 calc R . . . .
C11 C 0.8417(3) 0.07697(12) 0.58507(9) 0.0189(4) Uani 1 1 d . . . . .
C12 C 1.0180(3) 0.08274(12) 0.63441(9) 0.0192(4) Uani 1 1 d . . . . .
H12 H 1.1502 0.0416 0.6359 0.023 Uiso 1 1 calc R . . . .
C13 C 1.0007(3) 0.14915(12) 0.68175(8) 0.0187(4) Uani 1 1 d . . . . .
C14 C 0.8110(3) 0.21337(12) 0.67906(8) 0.0175(4) Uani 1 1 d . . . . .
O1 O 0.9737(2) 0.29062(9) 0.77218(7) 0.0250(3) Uani 1 1 d . . . . .
O2 O 0.6056(2) 0.33217(8) 0.73204(6) 0.0189(3) Uani 1 1 d . . . . .
O3 O 0.5670(3) 0.47398(8) 1.01579(6) 0.0216(3) Uani 1 1 d . . . . .
H3A H 0.6428 0.5077 1.0419 0.032 Uiso 1 1 calc GR . . . .
O4 O 0.7527(3) 0.38682(9) 0.58870(7) 0.0244(3) Uani 1 1 d . . . . .
O5 O 0.8570(2) 0.00823(9) 0.54227(7) 0.0236(3) Uani 1 1 d . . . . .
H5 H 0.7234 0.0033 0.5215 0.035 Uiso 1 1 calc GR . . . .
O6 O 1.1736(3) 0.14820(9) 0.73027(7) 0.0242(3) Uani 1 1 d . . . . .
H6 H 1.1612 0.1943 0.7532 0.036 Uiso 1 1 calc GR . . . .

loop_
_atom_site_aniso_label
_atom_site_aniso_U_11
_atom_site_aniso_U_22
_atom_site_aniso_U_33
_atom_site_aniso_U_23
_atom_site_aniso_U_13
_atom_site_aniso_U_12
C1 0.0205(8) 0.0198(8) 0.0150(8) 0.0016(7) 0.0007(7) -0.0018(7)
C1' 0.0204(9) 0.0206(9) 0.0172(8) -0.0035(7) 0.0020(7) -0.0015(7)
C2' 0.0233(9) 0.0159(8) 0.0185(8) -0.0013(6) 0.0022(7) -0.0002(7)
C3 0.0259(9) 0.0183(8) 0.0150(8) -0.0031(7) 0.0006(7) -0.0012(7)
C3' 0.0261(9) 0.0165(8) 0.0177(8) -0.0004(7) 0.0011(7) -0.0001(7)
C4 0.0322(10) 0.0228(9) 0.0224(9) -0.0037(7) -0.0033(8) 0.0034(8)
C4' 0.0238(9) 0.0177(8) 0.0184(8) 0.0002(7) -0.0014(7) 0.0026(7)
C5 0.0307(10) 0.0236(9) 0.0259(10) -0.0004(8) -0.0022(8) 0.0001(8)
C5' 0.0433(12) 0.0235(9) 0.0182(9) -0.0005(7) 0.0003(9) -0.0015(9)
C6 0.0265(9) 0.0238(9) 0.0192(9) 0.0008(7) -0.0039(7) 0.0048(8)
C7 0.0221(9) 0.0223(9) 0.0122(7) 0.0025(6) -0.0043(7) 0.0023(8)
C8 0.0169(8) 0.0227(9) 0.0182(8) -0.0028(7) -0.0033(7) -0.0006(7)
C9 0.0176(8) 0.0180(8) 0.0165(8) 0.0017(7) 0.0014(7) -0.0034(7)
C10 0.0176(8) 0.0216(9) 0.0167(8) 0.0005(7) -0.0011(7) -0.0023(7)
C11 0.0210(9) 0.0196(8) 0.0163(8) -0.0006(7) 0.0036(7) -0.0034(7)
C12 0.0193(8) 0.0176(8) 0.0207(8) 0.0030(7) 0.0013(7) 0.0007(7)
C13 0.0208(9) 0.0208(9) 0.0145(8) 0.0035(7) 0.0004(7) -0.0035(7)
C14 0.0194(8) 0.0179(8) 0.0152(8) 0.0006(7) 0.0013(7) -0.0023(7)
O1 0.0259(7) 0.0290(7) 0.0202(6) -0.0052(5) -0.0059(6) 0.0013(6)
O2 0.0233(6) 0.0192(6) 0.0142(6) -0.0028(5) -0.0009(5) 0.0014(5)
O3 0.0271(7) 0.0165(6) 0.0214(6) -0.0025(5) -0.0056(6) 0.0009(5)
O4 0.0265(7) 0.0230(7) 0.0237(6) 0.0058(5) 0.0045(6) -0.0004(6)
O5 0.0229(6) 0.0234(7) 0.0245(7) -0.0069(5) -0.0015(6) 0.0011(6)
O6 0.0279(7) 0.0250(7) 0.0198(6) -0.0003(5) -0.0073(6) 0.0044(6)

loop_
_atom_type_symbol
_atom_type_description
_atom_type_scat_dispersion_real
_atom_type_scat_dispersion_imag
_atom_type_scat_source
C C 0.0181 0.0091 'International Tables Vol C Tables 4.2.6.8 and 6.1.1.4'
H H 0.0000 0.0000 'International Tables Vol C Tables 4.2.6.8 and 6.1.1.4'
O O 0.0492 0.0322 'International Tables Vol C Tables 4.2.6.8 and 6.1.1.4'

loop_
_geom_angle_atom_site_label_1
_geom_angle_atom_site_label_2
_geom_angle_atom_site_label_3
_geom_angle
_geom_angle_site_symmetry_1
_geom_angle_site_symmetry_3
_geom_angle_publ_flag
O1 C1 C14 123.63(16) . . ?
O1 C1 O2 121.54(16) . . ?
O2 C1 C14 114.84(15) . . ?
C2' C1' C3 124.76(17) . . ?
C1' C2' C3' 123.96(18) . . ?
C1' C3 C4 110.70(16) . . ?
O2 C3 C1' 110.05(14) . . ?
O2 C3 C4 106.05(14) . . ?
C2' C3' C4' 114.49(16) . . ?
C5 C4 C3 116.26(17) . . ?
C3' C4' C5' 111.44(16) . . ?
O3 C4' C3' 106.77(14) . . ?
O3 C4' C5' 110.71(15) . . ?
C4 C5 C6 115.45(17) . . ?
C7 C6 C5 113.18(16) . . ?
C6 C7 C8 118.18(16) . . ?
O4 C7 C6 120.46(17) . . ?
O4 C7 C8 121.29(17) . . ?
C9 C8 C7 114.13(15) . . ?
C10 C9 C8 117.98(15) . . ?
C10 C9 C14 119.58(16) . . ?
C14 C9 C8 122.42(15) . . ?
C9 C10 C11 120.81(16) . . ?
C12 C11 C10 120.31(16) . . ?
O5 C11 C10 122.02(16) . . ?
O5 C11 C12 117.65(16) . . ?
C11 C12 C13 119.53(17) . . ?
C12 C13 C14 121.32(16) . . ?
O6 C13 C12 116.19(16) . . ?
O6 C13 C14 122.50(16) . . ?
C9 C14 C1 124.38(16) . . ?
C13 C14 C1 117.38(15) . . ?
C13 C14 C9 118.23(16) . . ?
C1 O2 C3 117.04(14) . . ?

loop_
_geom_bond_atom_site_label_1
_geom_bond_atom_site_label_2
_geom_bond_distance
_geom_bond_site_symmetry_2
_geom_bond_publ_flag
C1 C14 1.469(2) . ?
C1 O1 1.227(2) . ?
C1 O2 1.341(2) . ?
C1' C2' 1.324(3) . ?
C1' C3 1.496(2) . ?
C2' C3' 1.499(2) . ?
C3 C4 1.524(3) . ?
C3 O2 1.476(2) . ?
C3' C4' 1.520(2) . ?
C4 C5 1.519(3) . ?
C4' C5' 1.521(3) . ?
C4' O3 1.434(2) . ?
C5 C6 1.552(3) . ?
C6 C7 1.512(3) . ?
C7 C8 1.514(3) . ?
C7 O4 1.215(2) . ?
C8 C9 1.512(2) . ?
C9 C10 1.383(2) . ?
C9 C14 1.423(2) . ?
C10 C11 1.405(3) . ?
C11 C12 1.381(3) . ?
C11 O5 1.353(2) . ?
C12 C13 1.388(3) . ?
C13 C14 1.415(3) . ?
C13 O6 1.354(2) . ?

loop_
_geom_hbond_atom_site_label_D
_geom_hbond_atom_site_label_H
_geom_hbond_atom_site_label_A
_geom_hbond_distance_DH
_geom_hbond_distance_HA
_geom_hbond_distance_DA
_geom_hbond_angle_DHA
_geom_hbond_site_symmetry_A
O3 H3A O4 0.84 1.94 2.7470(18) 161.3 2_665
O5 H5 O3 0.84 1.80 2.6291(19) 169.8 4_646
O6 H6 O1 0.84 1.82 2.5552(19) 145.8 .
